data_4129714
loop_
_publ_author_name
'Behrle, Andrew C.'
'Castro, Ludovic'
'Maron, Laurent'
'Walensky, Justin R.'

_publ_section_title
;
 Formation of a Bridging Phosphinidene Thorium Complex.
;
_journal_issue 47
_journal_name_full 'Journal of the American Chemical Society'
_journal_page_first 14846
_journal_page_last 14849
_journal_paper_doi 10.1021/jacs.5b09826
_journal_volume 137
_journal_year 2015
_chemical_formula_sum 'C55 H81 P Th2'
_chemical_formula_weight 1237.24
_space_group_crystal_system monoclinic
_space_group_IT_number 14
_space_group_name_Hall '-P 2ybc'
_space_group_name_H-M_alt 'P 1 21/c 1'
_atom_sites_solution_hydrogens mixed
_audit_creation_method SHELXL-2014/7
_cell_angle_alpha 90
_cell_angle_beta 94.300(2)
_cell_angle_gamma 90
_cell_formula_units_Z 4
_cell_length_a 11.0279(16)
_cell_length_b 18.200(3)
_cell_length_c 25.124(4)
_cell_measurement_reflns_used 9882
_cell_measurement_temperature 100(2)
_cell_measurement_theta_max 26.78
_cell_measurement_theta_min 2.16
_cell_volume 5028.4(14)
_computing_cell_refinement 'APEX2 (Bruker AXS, 2008)'
_computing_data_collection 'APEX2 (Bruker AXS, 2008)'
_computing_data_reduction 'APEX2 (Bruker AXS, 2008)'
_computing_molecular_graphics 'X-SEED, Barbour, 2001'
_computing_publication_material 'CIFTAB (Sheldrick, 2013)'
_computing_structure_refinement 'SHELXL-2014/7 (Sheldrick, 2014)'
_computing_structure_solution 'SHELXL-2014/7 (Sheldrick, 2014)'
_diffrn_ambient_temperature 100(2)
_diffrn_measured_fraction_theta_full 1.000
_diffrn_measured_fraction_theta_max 0.999
_diffrn_measurement_device_type 'Bruker APEXII CCD area detector'
_diffrn_measurement_method 'omega scans'
_diffrn_radiation_type MoK\a
_diffrn_radiation_wavelength 0.71073
_diffrn_reflns_av_R_equivalents 0.0378
_diffrn_reflns_av_unetI/netI 0.0278
_diffrn_reflns_Laue_measured_fraction_full 1.000
_diffrn_reflns_Laue_measured_fraction_max 0.999
_diffrn_reflns_limit_h_max 13
_diffrn_reflns_limit_h_min -13
_diffrn_reflns_limit_k_max 23
_diffrn_reflns_limit_k_min -23
_diffrn_reflns_limit_l_max 31
_diffrn_reflns_limit_l_min -31
_diffrn_reflns_number 56074
_diffrn_reflns_point_group_measured_fraction_full 1.000
_diffrn_reflns_point_group_measured_fraction_max 0.999
_diffrn_reflns_theta_full 25.242
_diffrn_reflns_theta_max 26.798
_diffrn_reflns_theta_min 1.383
_exptl_absorpt_coefficient_mu 5.973
_exptl_absorpt_correction_T_max 0.586
_exptl_absorpt_correction_T_min 0.374
_exptl_absorpt_correction_type multi-scan
_exptl_absorpt_process_details
;

 Data were corrected for decay and absorption using the program SADABS
 (Sheldrick, G. M. (2003). SADABS. Version 2.10. University of
 G\"ottingen, Germany).
;
_exptl_crystal_colour red
_exptl_crystal_density_diffrn 1.634
_exptl_crystal_description needle
_exptl_crystal_F_000 2424
_exptl_crystal_size_max 0.290
_exptl_crystal_size_mid 0.100
_exptl_crystal_size_min 0.100
_refine_diff_density_max 0.939
_refine_diff_density_min -0.492
_refine_diff_density_rms 0.109
_refine_ls_extinction_method none
_refine_ls_goodness_of_fit_ref 1.059
_refine_ls_hydrogen_treatment constr
_refine_ls_matrix_type full
_refine_ls_number_parameters 547
_refine_ls_number_reflns 10714
_refine_ls_number_restraints 0
_refine_ls_restrained_S_all 1.059
_refine_ls_R_factor_all 0.0280
_refine_ls_R_factor_gt 0.0207
_refine_ls_shift/su_max 0.006
_refine_ls_shift/su_mean 0.000
_refine_ls_structure_factor_coef Fsqd
_refine_ls_weighting_details 'w=1/[\s^2^(Fo^2^)+(0.0197P)^2^+5.8482P] where P=(Fo^2^+2Fc^2^)/3'
_refine_ls_weighting_scheme calc
_refine_ls_wR_factor_gt 0.0431
_refine_ls_wR_factor_ref 0.0503
_reflns_Friedel_coverage 0.000
_reflns_number_gt 9330
_reflns_number_total 10714
_reflns_threshold_expression 'I > 2\s(I)'
_cod_data_source_file ja5b09826_si_002.cif
_cod_data_source_block compound(2)
_cod_original_cell_volume 5028.4(13)
_cod_original_sg_symbol_H-M 'P 21/c'
_cod_database_code 4129714
_shelx_shelxl_version_number 2014/7
_shelx_space_group_comment
;
The symmetry employed for this shelxl refinement is uniquely defined
by the following loop, which should always be used as a source of
symmetry information in preference to the above space-group names.
They are only intended as comments.
;
_shelx_estimated_absorpt_t_min 0.276
_shelx_estimated_absorpt_t_max 0.586

loop_
_space_group_symop_operation_xyz
'x, y, z'
'-x, y+1/2, -z+1/2'
'-x, -y, -z'
'x, -y-1/2, z-1/2'

loop_
_atom_site_label
_atom_site_type_symbol
_atom_site_fract_x
_atom_site_fract_y
_atom_site_fract_z
_atom_site_U_iso_or_equiv
_atom_site_adp_type
_atom_site_occupancy
_atom_site_site_symmetry_order
_atom_site_calc_flag
_atom_site_refinement_flags_posn
_atom_site_refinement_flags_adp
Th2 Th 0.19306(2) 0.90282(2) 0.38038(2) 0.01490(4) Uani 1 1 d . .
Th1 Th 0.31857(2) 1.00614(2) 0.18103(2) 0.01546(4) Uani 1 1 d . .
P1 P 0.25943(8) 0.96171(5) 0.28295(3) 0.01706(18) Uani 1 1 d . .
C36 C -0.0800(3) 0.8253(2) 0.44268(15) 0.0313(9) Uani 1 1 d . .
H36A H -0.0791 0.7790 0.4626 0.047 Uiso 1 1 calc R U
H36B H -0.1643 0.8398 0.4328 0.047 Uiso 1 1 calc R U
H36C H -0.0398 0.8637 0.4650 0.047 Uiso 1 1 calc R U
C12 C 0.2956(3) 0.9451(2) 0.48272(13) 0.0207(7) Uani 1 1 d . .
C16 C -0.0134(3) 0.81519(19) 0.39275(14) 0.0216(7) Uani 1 1 d . .
C41 C 0.2716(3) 1.05657(18) 0.31129(12) 0.0147(7) Uani 1 1 d . .
C19 C 0.0384(3) 0.8231(2) 0.30647(14) 0.0235(8) Uani 1 1 d . .
C31 C 0.4181(4) 1.0469(2) 0.43807(17) 0.0423(11) Uani 1 1 d . .
H31A H 0.4706 1.0632 0.4690 0.063 Uiso 1 1 calc R U
H31B H 0.3457 1.0782 0.4340 0.063 Uiso 1 1 calc R U
H31C H 0.4626 1.0501 0.4058 0.063 Uiso 1 1 calc R U
C44 C 0.2927(3) 1.20005(18) 0.35853(13) 0.0181(7) Uani 1 1 d . .
C42 C 0.3777(3) 1.10121(18) 0.30667(13) 0.0171(7) Uani 1 1 d . .
C13 C 0.2969(3) 0.8675(2) 0.48397(13) 0.0211(7) Uani 1 1 d . .
C6 C 0.5475(3) 0.9351(2) 0.17321(14) 0.0236(8) Uani 1 1 d . .
C11 C 0.3802(3) 0.9688(2) 0.44629(14) 0.0241(8) Uani 1 1 d . .
C14 C 0.3796(3) 0.8429(2) 0.44737(14) 0.0245(8) Uani 1 1 d . .
C4 C 0.1588(3) 1.12542(19) 0.16929(14) 0.0214(7) Uani 1 1 d . .
C3 C 0.2309(3) 1.1322(2) 0.12537(14) 0.0234(8) Uani 1 1 d . .
C7 C 0.4707(3) 0.8794(2) 0.19200(14) 0.0236(8) Uani 1 1 d . .
C24 C 0.1546(4) 1.1792(2) 0.21433(16) 0.0331(9) Uani 1 1 d . .
H24A H 0.0992 1.1610 0.2401 0.050 Uiso 1 1 calc R U
H24B H 0.1256 1.2268 0.2003 0.050 Uiso 1 1 calc R U
H24C H 0.2363 1.1849 0.2321 0.050 Uiso 1 1 calc R U
C20 C -0.0407(3) 0.85109(19) 0.34356(15) 0.0229(8) Uani 1 1 d . .
C5 C 0.0846(3) 1.0628(2) 0.16072(14) 0.0231(8) Uani 1 1 d . .
C46 C 0.1765(3) 1.08774(18) 0.33987(13) 0.0158(7) Uani 1 1 d . .
C9 C 0.4025(3) 0.9086(2) 0.10602(14) 0.0228(8) Uani 1 1 d . .
C35 C 0.5339(3) 0.9008(3) 0.38784(16) 0.0456(12) Uani 1 1 d . .
H35A H 0.6113 0.8938 0.4090 0.068 Uiso 1 1 calc R U
H35B H 0.5368 0.9466 0.3675 0.068 Uiso 1 1 calc R U
H35C H 0.5197 0.8594 0.3632 0.068 Uiso 1 1 calc R U
C40 C -0.1477(3) 0.9008(2) 0.33013(18) 0.0353(10) Uani 1 1 d . .
H40A H -0.1272 0.9361 0.3027 0.053 Uiso 1 1 calc R U
H40B H -0.1676 0.9275 0.3622 0.053 Uiso 1 1 calc R U
H40C H -0.2179 0.8714 0.3167 0.053 Uiso 1 1 calc R U
C43 C 0.3837(3) 1.17091(18) 0.32941(13) 0.0189(7) Uani 1 1 d . .
H43 H 0.4536 1.2001 0.3248 0.023 Uiso 1 1 calc R U
C18 C 0.1141(3) 0.76983(19) 0.33280(14) 0.0222(8) Uani 1 1 d . .
C2 C 0.1990(3) 1.0750(2) 0.08893(14) 0.0261(8) Uani 1 1 d . .
C17 C 0.0806(3) 0.76357(19) 0.38603(14) 0.0215(7) Uani 1 1 d . .
C34 C 0.4189(4) 0.7639(2) 0.43912(17) 0.0393(11) Uani 1 1 d . .
H34A H 0.4065 0.7514 0.4012 0.059 Uiso 1 1 calc R U
H34B H 0.3703 0.7310 0.4599 0.059 Uiso 1 1 calc R U
H34C H 0.5051 0.7585 0.4510 0.059 Uiso 1 1 calc R U
C8 C 0.3807(3) 0.86380(19) 0.15033(14) 0.0224(8) Uani 1 1 d . .
C45 C 0.1904(3) 1.15727(19) 0.36309(13) 0.0193(7) Uani 1 1 d . .
H45 H 0.1270 1.1759 0.3828 0.023 Uiso 1 1 calc R U
C25 C -0.0177(3) 1.0388(2) 0.19320(17) 0.0366(10) Uani 1 1 d . .
H25A H 0.0051 1.0473 0.2311 0.055 Uiso 1 1 calc R U
H25B H -0.0337 0.9864 0.1872 0.055 Uiso 1 1 calc R U
H25C H -0.0910 1.0671 0.1824 0.055 Uiso 1 1 calc R U
C15 C 0.4316(3) 0.9049(2) 0.42473(14) 0.0252(8) Uani 1 1 d . .
C1 C 0.1099(3) 1.0311(2) 0.11121(15) 0.0266(8) Uani 1 1 d . .
C38 C 0.2067(4) 0.7239(2) 0.30673(16) 0.0336(9) Uani 1 1 d . .
H38A H 0.1668 0.6975 0.2763 0.050 Uiso 1 1 calc R U
H38B H 0.2431 0.6885 0.3326 0.050 Uiso 1 1 calc R U
H38C H 0.2703 0.7559 0.2943 0.050 Uiso 1 1 calc R U
C33 C 0.2339(4) 0.8232(2) 0.52451(15) 0.0373(10) Uani 1 1 d . .
H33A H 0.2498 0.7708 0.5192 0.056 Uiso 1 1 calc R U
H33B H 0.1462 0.8323 0.5201 0.056 Uiso 1 1 calc R U
H33C H 0.2649 0.8377 0.5606 0.056 Uiso 1 1 calc R U
C47 C 0.4845(3) 1.07572(19) 0.27558(13) 0.0178(7) Uani 1 1 d . .
H47 H 0.4843 1.0208 0.2759 0.021 Uiso 1 1 calc R U
C50 C 0.0569(3) 1.04775(19) 0.34787(13) 0.0179(7) Uani 1 1 d . .
H50 H 0.0468 1.0091 0.3196 0.021 Uiso 1 1 calc R U
C48 C 0.4657(3) 1.1004(2) 0.21668(13) 0.0220(8) Uani 1 1 d . .
H48A H 0.5424 1.0985 0.1987 0.026 Uiso 1 1 calc R U
H48B H 0.4310 1.1505 0.2135 0.026 Uiso 1 1 calc R U
C10 C 0.5052(3) 0.9529(2) 0.12052(14) 0.0244(8) Uani 1 1 d . .
C52 C -0.0555(3) 1.0985(2) 0.34084(15) 0.0254(8) Uani 1 1 d . .
H52A H -0.0557 1.1322 0.3713 0.038 Uiso 1 1 calc R U
H52B H -0.1296 1.0686 0.3390 0.038 Uiso 1 1 calc R U
H52C H -0.0525 1.1269 0.3078 0.038 Uiso 1 1 calc R U
C27 C 0.4951(4) 0.8380(2) 0.24360(15) 0.0339(10) Uani 1 1 d . .
H27A H 0.4234 0.8088 0.2507 0.051 Uiso 1 1 calc R U
H27B H 0.5127 0.8729 0.2728 0.051 Uiso 1 1 calc R U
H27C H 0.5650 0.8054 0.2409 0.051 Uiso 1 1 calc R U
C51 C 0.0638(3) 1.00791(18) 0.40225(14) 0.0203(7) Uani 1 1 d . .
H51A H -0.0173 0.9918 0.4121 0.024 Uiso 1 1 calc R U
H51B H 0.1029 1.0387 0.4312 0.024 Uiso 1 1 calc R U
C49 C 0.6081(3) 1.1009(2) 0.30147(15) 0.0310(9) Uani 1 1 d . .
H49A H 0.6148 1.1544 0.2985 0.046 Uiso 1 1 calc R U
H49B H 0.6735 1.0775 0.2832 0.046 Uiso 1 1 calc R U
H49C H 0.6150 1.0867 0.3392 0.046 Uiso 1 1 calc R U
C53 C 0.3112(3) 1.27342(19) 0.38636(14) 0.0237(8) Uani 1 1 d . .
H53 H 0.3642 1.3037 0.3643 0.028 Uiso 1 1 calc R U
C54 C 0.1946(4) 1.3170(2) 0.39167(16) 0.0328(9) Uani 1 1 d . .
H54A H 0.1438 1.2914 0.4161 0.049 Uiso 1 1 calc R U
H54B H 0.1502 1.3215 0.3566 0.049 Uiso 1 1 calc R U
H54C H 0.2150 1.3660 0.4057 0.049 Uiso 1 1 calc R U
C29 C 0.3426(4) 0.8974(2) 0.05061(15) 0.0350(10) Uani 1 1 d . .
H29A H 0.3768 0.8537 0.0346 0.053 Uiso 1 1 calc R U
H29B H 0.3572 0.9405 0.0286 0.053 Uiso 1 1 calc R U
H29C H 0.2549 0.8907 0.0527 0.053 Uiso 1 1 calc R U
C37 C 0.1139(4) 0.7006(2) 0.42328(16) 0.0324(9) Uani 1 1 d . .
H37A H 0.0564 0.6601 0.4161 0.049 Uiso 1 1 calc R U
H37B H 0.1105 0.7169 0.4603 0.049 Uiso 1 1 calc R U
H37C H 0.1964 0.6838 0.4177 0.049 Uiso 1 1 calc R U
C39 C 0.0263(4) 0.8363(2) 0.24688(15) 0.0356(10) Uani 1 1 d . .
H39A H 0.1073 0.8393 0.2335 0.053 Uiso 1 1 calc R U
H39B H -0.0175 0.8824 0.2393 0.053 Uiso 1 1 calc R U
H39C H -0.0189 0.7956 0.2292 0.053 Uiso 1 1 calc R U
C26 C 0.6647(3) 0.9599(2) 0.20147(17) 0.0365(10) Uani 1 1 d . .
H26A H 0.7297 0.9255 0.1938 0.055 Uiso 1 1 calc R U
H26B H 0.6563 0.9611 0.2400 0.055 Uiso 1 1 calc R U
H26C H 0.6850 1.0091 0.1891 0.055 Uiso 1 1 calc R U
C30 C 0.5664(4) 1.0062(2) 0.08510(17) 0.0366(10) Uani 1 1 d . .
H30A H 0.5853 1.0517 0.1048 0.055 Uiso 1 1 calc R U
H30B H 0.5120 1.0170 0.0534 0.055 Uiso 1 1 calc R U
H30C H 0.6418 0.9843 0.0741 0.055 Uiso 1 1 calc R U
C55 C 0.3790(4) 1.2636(2) 0.44083(16) 0.0380(10) Uani 1 1 d . .
H55A H 0.3289 1.2349 0.4638 0.057 Uiso 1 1 calc R U
H55B H 0.3960 1.3119 0.4570 0.057 Uiso 1 1 calc R U
H55C H 0.4557 1.2378 0.4368 0.057 Uiso 1 1 calc R U
C32 C 0.2304(4) 0.9927(2) 0.51973(16) 0.0390(11) Uani 1 1 d . .
H32A H 0.1443 0.9788 0.5180 0.059 Uiso 1 1 calc R U
H32B H 0.2377 1.0442 0.5092 0.059 Uiso 1 1 calc R U
H32C H 0.2664 0.9862 0.5563 0.059 Uiso 1 1 calc R U
C28 C 0.2852(4) 0.8048(2) 0.15064(17) 0.0353(9) Uani 1 1 d . .
H28A H 0.2086 0.8233 0.1334 0.053 Uiso 1 1 calc R U
H28B H 0.2731 0.7909 0.1876 0.053 Uiso 1 1 calc R U
H28C H 0.3117 0.7617 0.1312 0.053 Uiso 1 1 calc R U
C23 C 0.3150(4) 1.1942(2) 0.11499(18) 0.0417(11) Uani 1 1 d . .
H23A H 0.3971 1.1750 0.1118 0.062 Uiso 1 1 calc R U
H23B H 0.3164 1.2293 0.1446 0.062 Uiso 1 1 calc R U
H23C H 0.2865 1.2190 0.0818 0.062 Uiso 1 1 calc R U
C22 C 0.2369(4) 1.0727(3) 0.03264(15) 0.0420(11) Uani 1 1 d . .
H22A H 0.2007 1.1143 0.0125 0.063 Uiso 1 1 calc R U
H22B H 0.2090 1.0266 0.0156 0.063 Uiso 1 1 calc R U
H22C H 0.3258 1.0756 0.0332 0.063 Uiso 1 1 calc R U
C21 C 0.0383(4) 0.9687(2) 0.08443(19) 0.0444(12) Uani 1 1 d . .
H21A H 0.0429 0.9255 0.1078 0.067 Uiso 1 1 calc R U
H21B H 0.0725 0.9565 0.0506 0.067 Uiso 1 1 calc R U
H21C H -0.0468 0.9835 0.0775 0.067 Uiso 1 1 calc R U

loop_
_atom_site_aniso_label
_atom_site_aniso_U_11
_atom_site_aniso_U_22
_atom_site_aniso_U_33
_atom_site_aniso_U_23
_atom_site_aniso_U_13
_atom_site_aniso_U_12
Th2 0.01348(6) 0.01914(7) 0.01199(6) 0.00104(5) 0.00026(4) -0.00164(5)
Th1 0.01617(6) 0.01662(7) 0.01375(6) 0.00240(5) 0.00222(5) 0.00133(5)
P1 0.0201(4) 0.0169(4) 0.0143(4) 0.0004(3) 0.0021(3) -0.0010(3)
C36 0.030(2) 0.032(2) 0.033(2) -0.0023(18) 0.0111(17) -0.0057(17)
C12 0.0201(17) 0.028(2) 0.0131(17) -0.0027(14) -0.0039(14) 0.0049(15)
C16 0.0198(17) 0.0188(18) 0.0263(19) 0.0016(15) 0.0024(14) -0.0072(14)
C41 0.0155(16) 0.0168(17) 0.0118(16) 0.0035(13) 0.0006(13) -0.0006(13)
C19 0.0249(19) 0.0234(19) 0.0213(18) -0.0006(15) -0.0040(15) -0.0137(15)
C31 0.046(3) 0.037(2) 0.040(3) 0.011(2) -0.023(2) -0.019(2)
C44 0.0210(17) 0.0194(18) 0.0135(16) 0.0019(14) -0.0014(13) 0.0002(14)
C42 0.0153(16) 0.0212(18) 0.0145(16) 0.0047(14) -0.0015(13) -0.0001(13)
C13 0.0235(18) 0.028(2) 0.0116(16) 0.0002(14) -0.0032(14) 0.0035(15)
C6 0.0203(18) 0.027(2) 0.0242(19) -0.0046(16) 0.0020(15) 0.0055(15)
C11 0.0230(18) 0.030(2) 0.0175(18) 0.0060(15) -0.0123(15) -0.0065(16)
C14 0.0221(18) 0.031(2) 0.0185(18) -0.0019(15) -0.0090(15) 0.0081(16)
C4 0.0215(18) 0.0217(18) 0.0204(18) 0.0052(14) -0.0021(14) 0.0084(14)
C3 0.0207(18) 0.026(2) 0.0226(19) 0.0120(15) -0.0033(15) 0.0017(15)
C7 0.0280(19) 0.0255(19) 0.0182(18) -0.0024(15) 0.0069(15) 0.0130(16)
C24 0.037(2) 0.030(2) 0.032(2) 0.0008(18) -0.0041(18) 0.0169(18)
C20 0.0209(18) 0.0186(18) 0.028(2) 0.0024(15) -0.0035(15) -0.0079(14)
C5 0.0149(17) 0.029(2) 0.0248(19) 0.0117(16) -0.0001(14) 0.0053(15)
C46 0.0151(16) 0.0188(17) 0.0132(16) 0.0038(13) 0.0001(13) -0.0008(13)
C9 0.0248(19) 0.028(2) 0.0154(17) -0.0059(15) 0.0037(14) 0.0043(15)
C35 0.0185(19) 0.094(4) 0.024(2) 0.000(2) -0.0001(16) 0.000(2)
C40 0.022(2) 0.028(2) 0.054(3) 0.0043(19) -0.0092(18) -0.0078(17)
C43 0.0177(17) 0.0195(18) 0.0197(18) 0.0028(14) 0.0019(14) -0.0043(14)
C18 0.0228(18) 0.0214(19) 0.0228(19) -0.0057(15) 0.0047(15) -0.0087(15)
C2 0.0248(19) 0.035(2) 0.0180(18) 0.0072(16) -0.0015(15) 0.0067(16)
C17 0.0241(18) 0.0180(18) 0.0220(18) 0.0000(14) -0.0009(15) -0.0053(14)
C34 0.039(2) 0.044(3) 0.033(2) -0.010(2) -0.0111(19) 0.019(2)
C8 0.0270(19) 0.0184(18) 0.0223(19) -0.0031(15) 0.0052(15) 0.0047(15)
C45 0.0178(17) 0.0236(19) 0.0170(17) -0.0006(14) 0.0047(14) 0.0028(14)
C25 0.0205(19) 0.046(3) 0.044(3) 0.022(2) 0.0065(18) 0.0074(18)
C15 0.0133(16) 0.048(2) 0.0136(17) -0.0014(16) -0.0025(13) 0.0034(16)
C1 0.0238(19) 0.027(2) 0.027(2) 0.0051(16) -0.0062(16) 0.0008(16)
C38 0.037(2) 0.030(2) 0.035(2) -0.0109(18) 0.0110(18) -0.0064(18)
C33 0.041(2) 0.050(3) 0.020(2) 0.0102(19) -0.0016(18) -0.009(2)
C47 0.0159(16) 0.0175(17) 0.0203(18) -0.0008(14) 0.0024(14) -0.0012(13)
C50 0.0127(16) 0.0203(18) 0.0207(18) -0.0019(14) 0.0022(13) -0.0010(13)
C48 0.0199(17) 0.028(2) 0.0185(17) 0.0005(15) 0.0054(14) 0.0003(15)
C10 0.0252(19) 0.028(2) 0.0219(19) -0.0026(16) 0.0109(15) 0.0054(16)
C52 0.0138(17) 0.032(2) 0.031(2) 0.0083(17) 0.0013(15) 0.0021(15)
C27 0.047(2) 0.033(2) 0.021(2) 0.0018(17) 0.0034(18) 0.0214(19)
C51 0.0156(16) 0.0232(19) 0.0223(18) 0.0022(15) 0.0024(14) -0.0028(14)
C49 0.0146(17) 0.051(3) 0.028(2) -0.0084(19) 0.0011(15) 0.0018(17)
C53 0.0265(19) 0.0211(19) 0.0242(19) -0.0005(15) 0.0059(15) -0.0023(15)
C54 0.042(2) 0.022(2) 0.034(2) -0.0103(17) 0.0007(18) 0.0032(17)
C29 0.045(2) 0.038(2) 0.021(2) -0.0047(18) -0.0008(18) 0.007(2)
C37 0.038(2) 0.025(2) 0.034(2) 0.0051(17) -0.0048(18) -0.0040(17)
C39 0.046(2) 0.037(2) 0.023(2) 0.0038(18) -0.0076(18) -0.022(2)
C26 0.026(2) 0.039(2) 0.044(3) -0.013(2) -0.0026(18) 0.0089(18)
C30 0.036(2) 0.041(3) 0.035(2) 0.0001(19) 0.0172(19) -0.0007(19)
C55 0.040(2) 0.034(2) 0.038(2) -0.0127(19) -0.0135(19) 0.0021(19)
C32 0.039(2) 0.055(3) 0.021(2) -0.0139(19) -0.0067(18) 0.020(2)
C28 0.042(2) 0.028(2) 0.037(2) -0.0001(18) 0.0055(19) 0.0016(18)
C23 0.035(2) 0.037(2) 0.052(3) 0.028(2) -0.003(2) -0.0045(19)
C22 0.050(3) 0.055(3) 0.021(2) 0.013(2) 0.0062(19) 0.015(2)
C21 0.038(2) 0.041(3) 0.051(3) -0.006(2) -0.021(2) 0.000(2)

loop_
_atom_type_symbol
_atom_type_description
_atom_type_scat_dispersion_real
_atom_type_scat_dispersion_imag
_atom_type_scat_source
C C 0.0033 0.0016 'International Tables Vol C Tables 4.2.6.8 and 6.1.1.4'
H H 0.0000 0.0000 'International Tables Vol C Tables 4.2.6.8 and 6.1.1.4'
P P 0.1023 0.0942 'International Tables Vol C Tables 4.2.6.8 and 6.1.1.4'
Th Th -7.2400 8.8979 'International Tables Vol C Tables 4.2.6.8 and 6.1.1.4'

loop_
_geom_angle_atom_site_label_1
_geom_angle_atom_site_label_2
_geom_angle_atom_site_label_3
_geom_angle
C51 Th2 C15 116.41(11)
C51 Th2 C14 125.55(11)
C15 Th2 C14 29.25(11)
C51 Th2 C18 126.59(11)
C15 Th2 C18 115.85(11)
C14 Th2 C18 96.40(11)
C51 Th2 C16 85.94(11)
C15 Th2 C16 135.40(11)
C14 Th2 C16 106.18(11)
C18 Th2 C16 48.06(10)
C51 Th2 C11 87.06(11)
C15 Th2 C11 29.37(11)
C14 Th2 C11 48.31(11)
C18 Th2 C11 143.87(11)
C16 Th2 C11 137.68(10)
C51 Th2 P1 95.19(8)
C15 Th2 P1 92.50(8)
C14 Th2 P1 116.50(8)
C18 Th2 P1 92.89(7)
C16 Th2 P1 125.17(7)
C11 Th2 P1 97.01(8)
C51 Th2 C19 102.34(11)
C15 Th2 C19 140.97(11)
C14 Th2 C19 125.39(11)
C18 Th2 C19 29.01(10)
C16 Th2 C19 47.83(10)
C11 Th2 C19 170.00(11)
P1 Th2 C19 78.92(7)
C51 Th2 C17 114.82(11)
C15 Th2 C17 113.39(11)
C14 Th2 C17 85.74(11)
C18 Th2 C17 29.14(10)
C16 Th2 C17 29.10(10)
C11 Th2 C17 131.06(10)
P1 Th2 C17 121.84(7)
C19 Th2 C17 47.79(10)
C51 Th2 C20 78.70(11)
C15 Th2 C20 161.07(11)
C14 Th2 C20 132.92(11)
C18 Th2 C20 47.89(10)
C16 Th2 C20 28.91(10)
C11 Th2 C20 160.43(11)
P1 Th2 C20 97.58(8)
C19 Th2 C20 29.02(10)
C17 Th2 C20 47.74(10)
C51 Th2 C12 77.64(11)
C15 Th2 C12 48.08(10)
C14 Th2 C12 48.02(10)
C18 Th2 C12 135.16(10)
C16 Th2 C12 108.90(10)
C11 Th2 C12 29.15(10)
P1 Th2 C12 124.92(8)
C19 Th2 C12 156.16(10)
C17 Th2 C12 110.10(10)
C20 Th2 C12 132.60(10)
C51 Th2 C13 99.84(11)
C15 Th2 C13 47.96(10)
C14 Th2 C13 29.16(10)
C18 Th2 C13 106.63(10)
C16 Th2 C13 92.56(10)
C11 Th2 C13 47.89(10)
P1 Th2 C13 140.30(7)
C19 Th2 C13 131.97(10)
C17 Th2 C13 84.23(10)
C20 Th2 C13 121.26(10)
C12 Th2 C13 28.81(10)
C48 Th1 C5 112.42(11)
C48 Th1 C9 116.21(11)
C5 Th1 C9 117.35(11)
C48 Th1 C4 83.75(11)
C5 Th1 C4 29.25(10)
C9 Th1 C4 131.24(10)
C48 Th1 C8 124.86(11)
C5 Th1 C8 122.20(11)
C9 Th1 C8 29.27(10)
C4 Th1 C8 148.58(10)
C48 Th1 P1 93.44(8)
C5 Th1 P1 89.90(7)
C9 Th1 P1 122.88(8)
C4 Th1 P1 97.59(7)
C8 Th1 P1 93.62(7)
C48 Th1 C10 87.04(11)
C5 Th1 C10 136.93(11)
C9 Th1 C10 29.20(10)
C4 Th1 C10 133.55(10)
C8 Th1 C10 48.00(10)
P1 Th1 C10 128.42(8)
C48 Th1 C3 78.86(11)
C5 Th1 C3 48.00(10)
C9 Th1 C3 107.51(11)
C4 Th1 C3 29.14(10)
C8 Th1 C3 134.23(11)
P1 Th1 C3 126.30(8)
C10 Th1 C3 104.42(11)
C48 Th1 C1 126.40(11)
C5 Th1 C1 29.24(11)
C9 Th1 C1 88.79(11)
C4 Th1 C1 48.11(11)
C8 Th1 C1 100.50(11)
P1 Th1 C1 112.24(8)
C10 Th1 C1 108.30(11)
C3 Th1 C1 47.80(11)
C48 Th1 C7 99.22(11)
C5 Th1 C7 147.71(11)
C9 Th1 C7 47.94(10)
C4 Th1 C7 176.96(11)
C8 Th1 C7 28.98(10)
P1 Th1 C7 81.62(7)
C10 Th1 C7 47.69(10)
C3 Th1 C7 151.99(10)
C1 Th1 C7 129.48(11)
C48 Th1 C6 77.30(11)
C5 Th1 C6 164.76(10)
C9 Th1 C6 47.75(10)
C4 Th1 C6 153.74(11)
C8 Th1 C6 47.73(10)
P1 Th1 C6 101.50(8)
C10 Th1 C6 28.72(10)
C3 Th1 C6 127.29(10)
C1 Th1 C6 135.52(11)
C7 Th1 C6 28.90(10)
C48 Th1 C2 103.77(11)
C5 Th1 C2 47.72(10)
C9 Th1 C2 83.62(11)
C4 Th1 C2 47.72(10)
C8 Th1 C2 106.82(11)
P1 Th1 C2 137.57(8)
C10 Th1 C2 91.44(10)
C3 Th1 C2 28.79(11)
C1 Th1 C2 28.78(10)
C7 Th1 C2 131.56(10)
C6 Th1 C2 119.88(10)
C41 P1 Th1 93.81(10)
C41 P1 Th2 92.09(10)
Th1 P1 Th2 173.99(4)
C13 C12 C11 108.1(3)
C13 C12 C32 124.8(3)
C11 C12 C32 126.4(4)
C13 C12 Th2 75.64(19)
C11 C12 Th2 74.64(19)
C32 C12 Th2 122.9(2)
C20 C16 C17 108.2(3)
C20 C16 C36 125.8(3)
C17 C16 C36 125.8(3)
C20 C16 Th2 76.25(19)
C17 C16 Th2 75.99(19)
C36 C16 Th2 118.0(2)
C46 C41 C42 116.6(3)
C46 C41 P1 121.5(2)
C42 C41 P1 121.8(2)
C18 C19 C20 108.1(3)
C18 C19 C39 125.3(3)
C20 C19 C39 125.5(3)
C18 C19 Th2 74.81(19)
C20 C19 Th2 75.80(19)
C39 C19 Th2 125.0(2)
C45 C44 C43 117.0(3)
C45 C44 C53 122.7(3)
C43 C44 C53 120.1(3)
C43 C42 C41 119.8(3)
C43 C42 C47 118.0(3)
C41 C42 C47 122.1(3)
C12 C13 C14 107.9(3)
C12 C13 C33 123.0(3)
C14 C13 C33 128.4(3)
C12 C13 Th2 75.55(19)
C14 C13 Th2 73.21(19)
C33 C13 Th2 124.4(2)
C10 C6 C7 108.1(3)
C10 C6 C26 126.2(4)
C7 C6 C26 124.8(3)
C10 C6 Th1 74.2(2)
C7 C6 Th1 75.44(19)
C26 C6 Th1 124.6(2)
C15 C11 C12 107.3(3)
C15 C11 C31 126.9(4)
C12 C11 C31 125.4(4)
C15 C11 Th2 73.86(19)
C12 C11 Th2 76.22(19)
C31 C11 Th2 121.5(2)
C15 C14 C13 108.2(3)
C15 C14 C34 125.1(3)
C13 C14 C34 126.3(4)
C15 C14 Th2 75.3(2)
C13 C14 Th2 77.63(19)
C34 C14 Th2 119.6(2)
C5 C4 C3 107.8(3)
C5 C4 C24 126.3(3)
C3 C4 C24 125.7(3)
C5 C4 Th1 75.07(19)
C3 C4 Th1 76.3(2)
C24 C4 Th1 118.8(2)
C4 C3 C2 108.3(3)
C4 C3 C23 126.5(4)
C2 C3 C23 124.8(4)
C4 C3 Th1 74.54(19)
C2 C3 Th1 77.3(2)
C23 C3 Th1 120.4(2)
C8 C7 C6 107.4(3)
C8 C7 C27 127.3(4)
C6 C7 C27 124.7(3)
C8 C7 Th1 73.51(19)
C6 C7 Th1 75.7(2)
C27 C7 Th1 123.6(2)
C16 C20 C19 107.9(3)
C16 C20 C40 126.0(3)
C19 C20 C40 125.4(3)
C16 C20 Th2 74.84(19)
C19 C20 Th2 75.18(19)
C40 C20 Th2 123.5(2)
C4 C5 C1 108.2(3)
C4 C5 C25 126.9(4)
C1 C5 C25 124.2(4)
C4 C5 Th1 75.68(19)
C1 C5 Th1 76.7(2)
C25 C5 Th1 120.9(2)
C45 C46 C41 120.4(3)
C45 C46 C50 116.4(3)
C41 C46 C50 123.2(3)
C8 C9 C10 107.8(3)
C8 C9 C29 124.0(3)
C10 C9 C29 126.9(3)
C8 C9 Th1 75.60(19)
C10 C9 Th1 76.3(2)
C29 C9 Th1 124.3(2)
C44 C43 C42 123.4(3)
C19 C18 C17 108.1(3)
C19 C18 C38 125.0(3)
C17 C18 C38 126.7(3)
C19 C18 Th2 76.17(19)
C17 C18 Th2 76.2(2)
C38 C18 Th2 117.7(2)
C3 C2 C1 107.9(3)
C3 C2 C22 123.7(4)
C1 C2 C22 127.3(4)
C3 C2 Th1 73.86(19)
C1 C2 Th1 74.0(2)
C22 C2 Th1 127.1(3)
C16 C17 C18 107.7(3)
C16 C17 C37 125.1(3)
C18 C17 C37 125.3(3)
C16 C17 Th2 74.91(19)
C18 C17 Th2 74.62(19)
C37 C17 Th2 128.7(2)
C9 C8 C7 108.4(3)
C9 C8 C28 125.1(3)
C7 C8 C28 126.3(3)
C9 C8 Th1 75.1(2)
C7 C8 Th1 77.5(2)
C28 C8 Th1 118.2(2)
C44 C45 C46 122.7(3)
C14 C15 C11 108.5(3)
C14 C15 C35 123.7(4)
C11 C15 C35 127.6(4)
C14 C15 Th2 75.47(19)
C11 C15 Th2 76.77(19)
C35 C15 Th2 118.7(2)
C2 C1 C5 107.8(3)
C2 C1 C21 127.1(4)
C5 C1 C21 124.4(4)
C2 C1 Th1 77.2(2)
C5 C1 Th1 74.05(19)
C21 C1 Th1 122.0(3)
C42 C47 C49 112.7(3)
C42 C47 C48 110.3(3)
C49 C47 C48 111.7(3)
C46 C50 C51 110.7(3)
C46 C50 C52 113.1(3)
C51 C50 C52 111.6(3)
C46 C50 Th2 91.96(18)
C51 C50 Th2 51.62(16)
C52 C50 Th2 154.6(2)
C47 C48 Th1 100.5(2)
C6 C10 C9 108.3(3)
C6 C10 C30 124.8(4)
C9 C10 C30 126.8(3)
C6 C10 Th1 77.1(2)
C9 C10 Th1 74.47(19)
C30 C10 Th1 118.3(2)
C50 C51 Th2 99.1(2)
C44 C53 C55 110.6(3)
C44 C53 C54 114.5(3)
C55 C53 C54 110.1(3)

loop_
_geom_bond_atom_site_label_1
_geom_bond_atom_site_label_2
_geom_bond_distance
Th2 C51 2.472(3)
Th2 C15 2.779(3)
Th2 C14 2.781(3)
Th2 C18 2.809(3)
Th2 C16 2.816(3)
Th2 C11 2.816(3)
Th2 P1 2.8186(9)
Th2 C19 2.826(3)
Th2 C17 2.830(3)
Th2 C20 2.834(3)
Th2 C12 2.836(3)
Th2 C13 2.837(3)
Th1 C48 2.482(3)
Th1 C5 2.790(3)
Th1 C9 2.796(3)
Th1 C4 2.798(3)
Th1 C8 2.803(3)
Th1 P1 2.8084(9)
Th1 C10 2.820(3)
Th1 C3 2.820(3)
Th1 C1 2.824(4)
Th1 C7 2.854(3)
Th1 C6 2.856(3)
Th1 C2 2.865(3)
P1 C41 1.869(3)
C36 C16 1.512(5)
C12 C13 1.411(5)
C12 C11 1.422(5)
C12 C32 1.494(5)
C16 C20 1.410(5)
C16 C17 1.418(5)
C41 C46 1.432(4)
C41 C42 1.436(4)
C19 C18 1.412(5)
C19 C20 1.418(5)
C19 C39 1.512(5)
C31 C11 1.500(5)
C44 C45 1.383(5)
C44 C43 1.390(5)
C44 C53 1.514(5)
C42 C43 1.391(5)
C42 C47 1.533(4)
C13 C14 1.415(5)
C13 C33 1.509(5)
C6 C10 1.408(5)
C6 C7 1.425(5)
C6 C26 1.496(5)
C11 C15 1.419(5)
C14 C15 1.404(5)
C14 C34 1.520(5)
C4 C5 1.411(5)
C4 C3 1.413(5)
C4 C24 1.499(5)
C3 C2 1.414(5)
C3 C23 1.495(5)
C7 C8 1.416(5)
C7 C27 1.506(5)
C20 C40 1.505(5)
C5 C1 1.418(5)
C5 C25 1.505(5)
C46 C45 1.397(5)
C46 C50 1.532(4)
C9 C8 1.415(5)
C9 C10 1.416(5)
C9 C29 1.509(5)
C35 C15 1.515(5)
C18 C17 1.419(5)
C18 C38 1.506(5)
C2 C1 1.414(5)
C2 C22 1.505(5)
C17 C37 1.508(5)
C8 C28 1.505(5)
C1 C21 1.512(5)
C47 C49 1.535(5)
C47 C48 1.545(5)
C50 C51 1.544(5)
C50 C52 1.546(5)
C10 C30 1.509(5)
C53 C55 1.520(5)
C53 C54 1.524(5)

loop_
_geom_torsion_atom_site_label_1
_geom_torsion_atom_site_label_2
_geom_torsion_atom_site_label_3
_geom_torsion_atom_site_label_4
_geom_torsion
Th1 P1 C41 C46 129.2(2)
Th2 P1 C41 C46 -49.7(3)
Th1 P1 C41 C42 -52.3(3)
Th2 P1 C41 C42 128.8(2)
C46 C41 C42 C43 0.0(4)
P1 C41 C42 C43 -178.6(2)
C46 C41 C42 C47 -177.9(3)
P1 C41 C42 C47 3.5(4)
C11 C12 C13 C14 -1.6(4)
C32 C12 C13 C14 -173.0(3)
Th2 C12 C13 C14 66.6(2)
C11 C12 C13 C33 169.9(3)
C32 C12 C13 C33 -1.6(5)
Th2 C12 C13 C33 -121.9(3)
C11 C12 C13 Th2 -68.2(2)
C32 C12 C13 Th2 120.4(3)
C13 C12 C11 C15 1.0(4)
C32 C12 C11 C15 172.2(3)
Th2 C12 C11 C15 -67.9(2)
C13 C12 C11 C31 -172.1(3)
C32 C12 C11 C31 -0.9(6)
Th2 C12 C11 C31 119.0(3)
C13 C12 C11 Th2 68.9(2)
C32 C12 C11 Th2 -119.9(3)
C12 C13 C14 C15 1.6(4)
C33 C13 C14 C15 -169.2(3)
Th2 C13 C14 C15 69.8(2)
C12 C13 C14 C34 174.1(3)
C33 C13 C14 C34 3.2(6)
Th2 C13 C14 C34 -117.7(4)
C12 C13 C14 Th2 -68.2(2)
C33 C13 C14 Th2 121.0(4)
C5 C4 C3 C2 1.6(4)
C24 C4 C3 C2 -173.5(3)
Th1 C4 C3 C2 70.7(2)
C5 C4 C3 C23 174.2(3)
C24 C4 C3 C23 -0.9(6)
Th1 C4 C3 C23 -116.7(3)
C5 C4 C3 Th1 -69.1(2)
C24 C4 C3 Th1 115.8(3)
C10 C6 C7 C8 -0.4(4)
C26 C6 C7 C8 -170.5(3)
Th1 C6 C7 C8 67.2(2)
C10 C6 C7 C27 171.2(3)
C26 C6 C7 C27 1.1(6)
Th1 C6 C7 C27 -121.2(3)
C10 C6 C7 Th1 -67.6(2)
C26 C6 C7 Th1 122.3(3)
C17 C16 C20 C19 -1.4(4)
C36 C16 C20 C19 -176.6(3)
Th2 C16 C20 C19 68.5(2)
C17 C16 C20 C40 169.4(3)
C36 C16 C20 C40 -5.8(6)
Th2 C16 C20 C40 -120.6(3)
C17 C16 C20 Th2 -69.9(2)
C36 C16 C20 Th2 114.8(3)
C18 C19 C20 C16 0.2(4)
C39 C19 C20 C16 168.6(3)
Th2 C19 C20 C16 -68.3(2)
C18 C19 C20 C40 -170.7(3)
C39 C19 C20 C40 -2.3(5)
Th2 C19 C20 C40 120.8(3)
C18 C19 C20 Th2 68.5(2)
C39 C19 C20 Th2 -123.1(3)
C3 C4 C5 C1 -0.5(4)
C24 C4 C5 C1 174.5(3)
Th1 C4 C5 C1 -70.5(2)
C3 C4 C5 C25 -171.9(3)
C24 C4 C5 C25 3.2(6)
Th1 C4 C5 C25 118.2(3)
C3 C4 C5 Th1 70.0(2)
C24 C4 C5 Th1 -115.0(3)
C42 C41 C46 C45 -1.9(4)
P1 C41 C46 C45 176.6(2)
C42 C41 C46 C50 179.3(3)
P1 C41 C46 C50 -2.1(4)
C45 C44 C43 C42 -2.1(5)
C53 C44 C43 C42 174.3(3)
C41 C42 C43 C44 2.1(5)
C47 C42 C43 C44 -179.9(3)
C20 C19 C18 C17 1.1(4)
C39 C19 C18 C17 -167.3(3)
Th2 C19 C18 C17 70.3(2)
C20 C19 C18 C38 176.5(3)
C39 C19 C18 C38 8.1(5)
Th2 C19 C18 C38 -114.3(3)
C20 C19 C18 Th2 -69.1(2)
C39 C19 C18 Th2 122.4(3)
C4 C3 C2 C1 -2.0(4)
C23 C3 C2 C1 -174.8(3)
Th1 C3 C2 C1 66.8(3)
C4 C3 C2 C22 167.0(3)
C23 C3 C2 C22 -5.7(6)
Th1 C3 C2 C22 -124.2(3)
C4 C3 C2 Th1 -68.8(2)
C23 C3 C2 Th1 118.4(3)
C20 C16 C17 C18 2.1(4)
C36 C16 C17 C18 177.3(3)
Th2 C16 C17 C18 -68.0(2)
C20 C16 C17 C37 -162.9(3)
C36 C16 C17 C37 12.3(6)
Th2 C16 C17 C37 127.0(3)
C20 C16 C17 Th2 70.1(2)
C36 C16 C17 Th2 -114.7(3)
C19 C18 C17 C16 -2.0(4)
C38 C18 C17 C16 -177.3(3)
Th2 C18 C17 C16 68.2(2)
C19 C18 C17 C37 163.0(3)
C38 C18 C17 C37 -12.4(6)
Th2 C18 C17 C37 -126.8(3)
C19 C18 C17 Th2 -70.2(2)
C38 C18 C17 Th2 114.5(3)
C10 C9 C8 C7 -0.9(4)
C29 C9 C8 C7 167.0(3)
Th1 C9 C8 C7 -71.1(2)
C10 C9 C8 C28 -175.5(3)
C29 C9 C8 C28 -7.6(6)
Th1 C9 C8 C28 114.3(3)
C10 C9 C8 Th1 70.2(2)
C29 C9 C8 Th1 -121.9(3)
C6 C7 C8 C9 0.8(4)
C27 C7 C8 C9 -170.6(3)
Th1 C7 C8 C9 69.5(2)
C6 C7 C8 C28 175.4(3)
C27 C7 C8 C28 4.0(6)
Th1 C7 C8 C28 -116.0(4)
C6 C7 C8 Th1 -68.7(2)
C27 C7 C8 Th1 120.0(3)
C43 C44 C45 C46 -0.1(5)
C53 C44 C45 C46 -176.3(3)
C41 C46 C45 C44 2.1(5)
C50 C46 C45 C44 -179.1(3)
C13 C14 C15 C11 -1.0(4)
C34 C14 C15 C11 -173.6(3)
Th2 C14 C15 C11 70.4(2)
C13 C14 C15 C35 173.6(3)
C34 C14 C15 C35 1.0(6)
Th2 C14 C15 C35 -115.0(3)
C13 C14 C15 Th2 -71.4(2)
C34 C14 C15 Th2 116.0(3)
C12 C11 C15 C14 0.0(4)
C31 C11 C15 C14 173.0(3)
Th2 C11 C15 C14 -69.5(2)
C12 C11 C15 C35 -174.3(3)
C31 C11 C15 C35 -1.4(6)
Th2 C11 C15 C35 116.2(4)
C12 C11 C15 Th2 69.5(2)
C31 C11 C15 Th2 -117.5(3)
C3 C2 C1 C5 1.7(4)
C22 C2 C1 C5 -166.9(4)
Th1 C2 C1 C5 68.4(2)
C3 C2 C1 C21 172.7(4)
C22 C2 C1 C21 4.2(6)
Th1 C2 C1 C21 -120.6(4)
C3 C2 C1 Th1 -66.7(2)
C22 C2 C1 Th1 124.8(4)
C4 C5 C1 C2 -0.7(4)
C25 C5 C1 C2 170.9(3)
Th1 C5 C1 C2 -70.5(3)
C4 C5 C1 C21 -172.0(3)
C25 C5 C1 C21 -0.4(6)
Th1 C5 C1 C21 118.2(4)
C4 C5 C1 Th1 69.8(2)
C25 C5 C1 Th1 -118.6(3)
C43 C42 C47 C49 38.1(4)
C41 C42 C47 C49 -144.0(3)
C43 C42 C47 C48 -87.5(4)
C41 C42 C47 C48 90.4(4)
C45 C46 C50 C51 -83.3(4)
C41 C46 C50 C51 95.5(4)
C45 C46 C50 C52 42.7(4)
C41 C46 C50 C52 -138.5(3)
C45 C46 C50 Th2 -132.7(3)
C41 C46 C50 Th2 46.1(3)
C42 C47 C48 Th1 -79.0(3)
C49 C47 C48 Th1 154.9(2)
C7 C6 C10 C9 -0.2(4)
C26 C6 C10 C9 169.8(3)
Th1 C6 C10 C9 -68.6(2)
C7 C6 C10 C30 -175.9(3)
C26 C6 C10 C30 -6.0(6)
Th1 C6 C10 C30 115.7(4)
C7 C6 C10 Th1 68.4(2)
C26 C6 C10 Th1 -121.6(4)
C8 C9 C10 C6 0.6(4)
C29 C9 C10 C6 -166.8(3)
Th1 C9 C10 C6 70.3(2)
C8 C9 C10 C30 176.3(3)
C29 C9 C10 C30 8.8(6)
Th1 C9 C10 C30 -114.0(4)
C8 C9 C10 Th1 -69.7(2)
C29 C9 C10 Th1 122.8(4)
C46 C50 C51 Th2 -75.4(3)
C52 C50 C51 Th2 157.8(2)
C45 C44 C53 C55 91.3(4)
C43 C44 C53 C55 -84.8(4)
C45 C44 C53 C54 -33.7(5)
C43 C44 C53 C54 150.2(3)
